data_7113485
loop_
_publ_author_name
'Clarke, Caroline S.'
'Haynes, Delia A.'
'Rawson, Jeremy M.'
'Bond, Andrew D.'

_publ_section_title
;
 Small molecule fixation by a dithiadiazolyl radical: X-ray crystal structures
 of (CF3C6H3FCNSSN)2and (CF3C6H3FCNSSN)2&#x02D9;G (G = N2, Ar, CO2and SO2)
;
_journal_coden_ASTM CHCOFS
_journal_issue 22
_journal_name_full
;
 Chemical Communications (Cambridge, United Kingdom)
;
_journal_page_first 2774
_journal_page_last 2775
_journal_paper_doi 10.1039/b307509p
_journal_year 2003
_chemical_formula_moiety 'C8 H3 F4 N2 S2, 0.38 CO2'
_chemical_formula_sum 'C8 H3 F4 N2 S2'
_chemical_formula_weight 267.24
_space_group_IT_number 60
_symmetry_cell_setting orthorhombic
_symmetry_space_group_name_Hall '-P 2n 2ab'
_symmetry_space_group_name_H-M 'P b c n'
_atom_sites_solution_hydrogens geom
_atom_sites_solution_primary direct
_atom_sites_solution_secondary difmap
_cell_angle_alpha 90.00
_cell_angle_beta 90.00
_cell_angle_gamma 90.00
_cell_formula_units_Z 16
_cell_length_a 17.1277(7)
_cell_length_b 23.2356(10)
_cell_length_c 10.6532(2)
_cell_measurement_reflns_used 13806
_cell_measurement_temperature 180(2)
_cell_measurement_theta_max 25.03
_cell_measurement_theta_min 1.00
_cell_volume 4239.7(3)
_computing_cell_refinement 'HKL Scalepack (Otwinowski & Minor 1997)'
_computing_data_collection 'Collect (Nonius B.V. 1998)'
_computing_data_reduction
;
HKL Denzo and Scalepack (Otwinowski & Minor 1997)
;
_computing_publication_material 'SHELXL-97 (Sheldrick 1997)'
_computing_structure_refinement 'SHELXL-97 (Sheldrick 1997)'
_computing_structure_solution 'SHELXS-97 (Sheldrick 1997)'
_diffrn_ambient_temperature 180(2)
_diffrn_measured_fraction_theta_full 0.995
_diffrn_measured_fraction_theta_max 0.995
_diffrn_measurement_device_type 'Nonius Kappa CCD'
_diffrn_measurement_method 'thin-slice \w and \f scans'
_diffrn_radiation_monochromator graphite
_diffrn_radiation_source 'fine-focus sealed tube'
_diffrn_radiation_type MoK\a
_diffrn_radiation_wavelength 0.7107
_diffrn_reflns_av_R_equivalents 0.0756
_diffrn_reflns_av_sigmaI/netI 0.0546
_diffrn_reflns_limit_h_max 20
_diffrn_reflns_limit_h_min -20
_diffrn_reflns_limit_k_max 27
_diffrn_reflns_limit_k_min -26
_diffrn_reflns_limit_l_max 12
_diffrn_reflns_limit_l_min -12
_diffrn_reflns_number 24190
_diffrn_reflns_theta_full 25.03
_diffrn_reflns_theta_max 25.03
_diffrn_reflns_theta_min 3.52
_diffrn_standards_number 0
_exptl_absorpt_coefficient_mu 0.530
_exptl_absorpt_correction_T_max 0.953
_exptl_absorpt_correction_T_min 0.921
_exptl_absorpt_correction_type multi-scan
_exptl_absorpt_process_details 'Sortav Blessing (1995)'
_exptl_crystal_colour red
_exptl_crystal_density_diffrn 1.675
_exptl_crystal_density_method 'not measured'
_exptl_crystal_description block
_exptl_crystal_F_000 2128
_exptl_crystal_size_max 0.25
_exptl_crystal_size_mid 0.12
_exptl_crystal_size_min 0.09
_refine_diff_density_max 0.566
_refine_diff_density_min -0.363
_refine_diff_density_rms 0.078
_refine_ls_extinction_method none
_refine_ls_goodness_of_fit_ref 1.052
_refine_ls_hydrogen_treatment constr
_refine_ls_matrix_type full
_refine_ls_number_parameters 289
_refine_ls_number_reflns 3741
_refine_ls_number_restraints 0
_refine_ls_restrained_S_all 1.052
_refine_ls_R_factor_all 0.0838
_refine_ls_R_factor_gt 0.0518
_refine_ls_shift/su_max 0.000
_refine_ls_shift/su_mean 0.000
_refine_ls_structure_factor_coef Fsqd
_refine_ls_weighting_details 'calc w=1/[\s^2^(Fo^2^)+(0.0909P)^2^+0.0000P] where P=(Fo^2^+2Fc^2^)/3'
_refine_ls_weighting_scheme calc
_refine_ls_wR_factor_gt 0.1403
_refine_ls_wR_factor_ref 0.1538
_reflns_number_gt 2512
_reflns_number_total 3741
_reflns_threshold_expression I>2\s(I)
_cod_duplicate_entry 7104887
_cod_data_source_file b307509p.txt
_cod_data_source_block jr0123
_cod_original_sg_symbol_H-M Pbcn
_cod_database_code 7113485

loop_
_symmetry_equiv_pos_as_xyz
'x, y, z'
'-x+1/2, -y+1/2, z+1/2'
'x+1/2, -y+1/2, -z'
'-x, y, -z+1/2'
'-x, -y, -z'
'x-1/2, y-1/2, -z-1/2'
'-x-1/2, y-1/2, z'
'x, -y, z-1/2'

loop_
_atom_site_label
_atom_site_type_symbol
_atom_site_fract_x
_atom_site_fract_y
_atom_site_fract_z
_atom_site_U_iso_or_equiv
_atom_site_adp_type
_atom_site_occupancy
_atom_site_symmetry_multiplicity
_atom_site_calc_flag
_atom_site_refinement_flags
S11 S 0.60897(6) -0.04572(4) 0.67844(8) 0.0412(3) Uani 1 1 d .
S12 S 0.60252(6) -0.04585(4) 0.48180(8) 0.0384(3) Uani 1 1 d .
S21 S 0.78876(6) -0.04838(4) 0.65870(9) 0.0411(3) Uani 1 1 d .
S22 S 0.77902(7) -0.04575(4) 0.46323(8) 0.0414(3) Uani 1 1 d .
F23 F 0.76089(13) 0.23781(8) 0.37777(18) 0.0489(6) Uani 1 1 d .
F13 F 0.52515(13) 0.22780(9) 0.37231(17) 0.0493(6) Uani 1 1 d .
F241 F 0.85491(14) 0.31661(9) 0.68878(19) 0.0534(6) Uani 1 1 d .
F242 F 0.86852(15) 0.31721(9) 0.49052(19) 0.0538(6) Uani 1 1 d .
F243 F 0.75438(15) 0.32365(10) 0.5719(2) 0.0652(7) Uani 1 1 d .
F141 F 0.58785(15) 0.32441(9) 0.6780(2) 0.0567(7) Uani 1 1 d .
F142 F 0.59655(15) 0.32351(9) 0.4780(2) 0.0542(7) Uani 1 1 d .
F143 F 0.48500(14) 0.31155(10) 0.5668(2) 0.0597(7) Uani 1 1 d .
N21 N 0.79495(19) 0.02160(13) 0.6744(2) 0.0372(8) Uani 1 1 d .
N22 N 0.7833(2) 0.02460(13) 0.4546(2) 0.0389(8) Uani 1 1 d .
N11 N 0.60475(18) 0.02443(12) 0.6909(2) 0.0376(8) Uani 1 1 d .
N12 N 0.59658(18) 0.02410(13) 0.4700(3) 0.0366(7) Uani 1 1 d .
C14 C 0.5735(2) 0.23472(15) 0.5782(3) 0.0345(8) Uani 1 1 d .
C13 C 0.5549(2) 0.20104(15) 0.4741(3) 0.0331(8) Uani 1 1 d .
C26 C 0.8312(2) 0.14028(15) 0.6762(3) 0.0353(9) Uani 1 1 d .
H26 H 0.8461 0.1177 0.7466 0.042 Uiso 1 1 calc R
C22 C 0.7769(2) 0.14642(15) 0.4683(3) 0.0319(8) Uani 1 1 d .
H22 H 0.7561 0.1288 0.3951 0.038 Uiso 1 1 calc R
C27 C 0.8231(2) 0.29625(16) 0.5821(3) 0.0372(9) Uani 1 1 d .
C25 C 0.8405(2) 0.19895(15) 0.6800(3) 0.0339(9) Uani 1 1 d .
H25 H 0.8638 0.2164 0.7513 0.041 Uiso 1 1 calc R
C24 C 0.8156(2) 0.23331(15) 0.5789(3) 0.0296(8) Uani 1 1 d .
C23 C 0.7847(2) 0.20489(15) 0.4753(3) 0.0331(8) Uani 1 1 d .
C11 C 0.5908(2) 0.11501(15) 0.5798(3) 0.0315(8) Uani 1 1 d .
C16 C 0.6100(2) 0.14747(15) 0.6850(3) 0.0349(9) Uani 1 1 d .
H16 H 0.6295 0.1289 0.7581 0.042 Uiso 1 1 calc R
C17 C 0.5610(2) 0.29864(17) 0.5739(3) 0.0420(10) Uani 1 1 d .
C12 C 0.5632(2) 0.14290(15) 0.4719(3) 0.0351(9) Uani 1 1 d .
H12 H 0.5506 0.1215 0.3986 0.042 Uiso 1 1 calc R
C10 C 0.5985(2) 0.05179(15) 0.5810(3) 0.0330(9) Uani 1 1 d .
C20 C 0.7923(2) 0.05040(15) 0.5659(3) 0.0347(9) Uani 1 1 d .
C15 C 0.6010(2) 0.20664(16) 0.6839(3) 0.0391(9) Uani 1 1 d .
H15 H 0.6139 0.2283 0.7566 0.047 Uiso 1 1 calc R
C21 C 0.8001(2) 0.11330(15) 0.5702(3) 0.0295(8) Uani 1 1 d .

loop_
_atom_site_aniso_label
_atom_site_aniso_U_11
_atom_site_aniso_U_22
_atom_site_aniso_U_33
_atom_site_aniso_U_23
_atom_site_aniso_U_13
_atom_site_aniso_U_12
S11 0.0661(8) 0.0272(6) 0.0303(5) 0.0015(4) 0.0083(4) -0.0037(5)
S12 0.0560(7) 0.0279(6) 0.0311(5) -0.0026(4) -0.0007(4) -0.0041(4)
S21 0.0671(7) 0.0230(5) 0.0332(5) 0.0026(4) -0.0041(4) -0.0015(5)
S22 0.0693(8) 0.0243(6) 0.0306(5) -0.0026(4) 0.0058(4) -0.0022(5)
F23 0.0711(17) 0.0351(13) 0.0406(11) 0.0131(9) -0.0174(10) -0.0052(11)
F13 0.0680(16) 0.0422(14) 0.0379(12) 0.0028(9) -0.0101(10) -0.0004(11)
F241 0.0827(18) 0.0298(13) 0.0477(13) -0.0050(9) -0.0085(11) -0.0118(12)
F242 0.0729(17) 0.0387(14) 0.0498(13) 0.0083(10) 0.0118(11) -0.0177(12)
F243 0.0502(16) 0.0328(14) 0.112(2) -0.0035(12) -0.0088(14) 0.0087(12)
F141 0.0831(18) 0.0333(14) 0.0538(13) -0.0123(10) -0.0039(12) -0.0031(12)
F142 0.0735(18) 0.0343(14) 0.0547(13) 0.0076(10) 0.0142(12) -0.0030(11)
F143 0.0509(17) 0.0463(16) 0.0819(17) -0.0034(12) 0.0015(12) 0.0129(12)
N21 0.063(2) 0.0200(17) 0.0286(16) 0.0024(12) -0.0053(13) -0.0069(14)
N22 0.066(2) 0.0255(18) 0.0249(15) -0.0024(12) 0.0045(13) -0.0009(16)
N11 0.061(2) 0.0233(17) 0.0284(16) -0.0017(12) 0.0057(13) -0.0028(15)
N12 0.051(2) 0.0308(18) 0.0276(15) -0.0025(13) -0.0008(13) -0.0023(15)
C14 0.040(2) 0.027(2) 0.0364(19) -0.0026(15) 0.0068(15) -0.0013(17)
C13 0.036(2) 0.032(2) 0.0305(18) 0.0053(15) -0.0044(15) -0.0007(17)
C26 0.050(3) 0.032(2) 0.0244(17) 0.0022(14) -0.0010(15) 0.0025(17)
C22 0.043(2) 0.028(2) 0.0245(17) -0.0025(14) 0.0021(14) -0.0036(17)
C27 0.043(2) 0.027(2) 0.042(2) 0.0022(15) -0.0026(17) -0.0034(18)
C25 0.044(2) 0.026(2) 0.0314(18) -0.0045(14) 0.0044(15) -0.0012(17)
C24 0.032(2) 0.026(2) 0.0315(19) 0.0000(14) 0.0068(14) -0.0010(16)
C23 0.040(2) 0.031(2) 0.0285(18) 0.0068(15) 0.0009(15) -0.0016(17)
C11 0.038(2) 0.027(2) 0.0298(18) -0.0015(14) 0.0039(14) 0.0009(16)
C16 0.049(2) 0.031(2) 0.0249(18) -0.0012(14) -0.0006(15) 0.0008(17)
C17 0.045(3) 0.042(2) 0.040(2) -0.0048(17) 0.0034(17) 0.006(2)
C12 0.042(2) 0.035(2) 0.0278(18) -0.0042(15) 0.0004(15) -0.0084(18)
C10 0.045(2) 0.029(2) 0.0252(19) -0.0015(14) 0.0021(14) -0.0048(17)
C20 0.047(2) 0.029(2) 0.028(2) -0.0007(14) 0.0018(15) -0.0014(17)
C15 0.047(3) 0.036(2) 0.034(2) -0.0058(16) 0.0005(16) -0.0027(18)
C21 0.040(2) 0.021(2) 0.0271(18) 0.0018(14) 0.0068(14) -0.0019(16)

loop_
_atom_type_symbol
_atom_type_description
_atom_type_scat_dispersion_real
_atom_type_scat_dispersion_imag
_atom_type_scat_source
C C 0.0033 0.0016 'International Tables Vol C Tables 4.2.6.8 and 6.1.1.4'
H H 0.0000 0.0000 'International Tables Vol C Tables 4.2.6.8 and 6.1.1.4'
F F 0.0171 0.0103 'International Tables Vol C Tables 4.2.6.8 and 6.1.1.4'
N N 0.0061 0.0033 'International Tables Vol C Tables 4.2.6.8 and 6.1.1.4'
S S 0.1246 0.1234 'International Tables Vol C Tables 4.2.6.8 and 6.1.1.4'

loop_
_geom_angle_atom_site_label_1
_geom_angle_atom_site_label_2
_geom_angle_atom_site_label_3
_geom_angle
N11 S11 S12 94.58(10)
N12 S12 S11 94.50(10)
N21 S21 S22 94.46(10)
N22 S22 S21 94.66(10)
C20 N21 S21 114.0(2)
C20 N22 S22 113.7(2)
C10 N11 S11 114.0(2)
C10 N12 S12 114.0(2)
C15 C14 C13 117.4(3)
C15 C14 C17 122.7(3)
C13 C14 C17 119.9(3)
F13 C13 C12 119.0(3)
F13 C13 C14 117.8(3)
C12 C13 C14 123.2(3)
C25 C26 C21 120.9(3)
C25 C26 H26 119.5
C21 C26 H26 119.5
C23 C22 C21 118.7(3)
C23 C22 H22 120.6
C21 C22 H22 120.6
F242 C27 F243 106.1(3)
F242 C27 F241 104.6(3)
F243 C27 F241 104.9(3)
F242 C27 C24 113.3(3)
F243 C27 C24 113.2(3)
F241 C27 C24 113.9(3)
C26 C25 C24 120.4(3)
C26 C25 H25 119.8
C24 C25 H25 119.8
C23 C24 C25 117.0(3)
C23 C24 C27 121.7(3)
C25 C24 C27 121.4(3)
F23 C23 C22 119.4(3)
F23 C23 C24 117.1(3)
C22 C23 C24 123.5(3)
C16 C11 C12 119.4(3)
C16 C11 C10 120.8(3)
C12 C11 C10 119.8(3)
C15 C16 C11 120.4(3)
C15 C16 H16 119.8
C11 C16 H16 119.8
F142 C17 F143 107.9(3)
F142 C17 F141 106.6(3)
F143 C17 F141 106.3(3)
F142 C17 C14 113.0(3)
F143 C17 C14 111.3(3)
F141 C17 C14 111.5(3)
C13 C12 C11 118.7(3)
C13 C12 H12 120.6
C11 C12 H12 120.6
N11 C10 N12 122.9(3)
N11 C10 C11 119.2(3)
N12 C10 C11 117.8(3)
N21 C20 N22 123.1(3)
N21 C20 C21 117.9(3)
N22 C20 C21 119.0(3)
C16 C15 C14 120.9(3)
C16 C15 H15 119.5
C14 C15 H15 119.5
C22 C21 C26 119.5(3)
C22 C21 C20 120.1(3)
C26 C21 C20 120.4(3)

loop_
_geom_bond_atom_site_label_1
_geom_bond_atom_site_label_2
_geom_bond_distance
S11 N11 1.637(3)
S11 S12 2.0978(12)
S12 N12 1.633(3)
S21 N21 1.638(3)
S21 S22 2.0900(12)
S22 N22 1.639(3)
F23 C23 1.353(4)
F13 C13 1.349(4)
F241 C27 1.347(4)
F242 C27 1.340(4)
F243 C27 1.342(4)
F141 C17 1.342(4)
F142 C17 1.322(4)
F143 C17 1.337(4)
N21 C20 1.336(4)
N22 C20 1.337(4)
N11 C10 1.336(4)
N12 C10 1.346(4)
C14 C15 1.384(5)
C14 C13 1.394(5)
C14 C17 1.501(5)
C13 C12 1.359(5)
C26 C25 1.373(5)
C26 C21 1.397(4)
C26 H26 0.9500
C22 C23 1.367(5)
C22 C21 1.388(4)
C22 H22 0.9500
C27 C24 1.468(5)
C25 C24 1.407(5)
C25 H25 0.9500
C24 C23 1.390(5)
C11 C16 1.390(4)
C11 C12 1.402(5)
C11 C10 1.475(5)
C16 C15 1.384(5)
C16 H16 0.9500
C12 H12 0.9500
C20 C21 1.468(5)
C15 H15 0.9500

loop_
_geom_torsion_atom_site_label_1
_geom_torsion_atom_site_label_2
_geom_torsion_atom_site_label_3
_geom_torsion_atom_site_label_4
_geom_torsion
N11 S11 S12 N12 -0.56(16)
N21 S21 S22 N22 -0.41(16)
S22 S21 N21 C20 -0.5(3)
S21 S22 N22 C20 1.3(3)
S12 S11 N11 C10 0.6(3)
S11 S12 N12 C10 0.4(3)
C15 C14 C13 F13 177.5(3)
C17 C14 C13 F13 -0.6(5)
C15 C14 C13 C12 -0.6(5)
C17 C14 C13 C12 -178.7(3)
C21 C26 C25 C24 2.8(5)
C26 C25 C24 C23 -2.4(5)
C26 C25 C24 C27 178.4(3)
F242 C27 C24 C23 -60.0(5)
F243 C27 C24 C23 61.0(4)
F241 C27 C24 C23 -179.3(3)
F242 C27 C24 C25 119.1(4)
F243 C27 C24 C25 -120.0(3)
F241 C27 C24 C25 -0.2(5)
C21 C22 C23 F23 -178.7(3)
C21 C22 C23 C24 0.8(5)
C25 C24 C23 F23 -179.8(3)
C27 C24 C23 F23 -0.7(5)
C25 C24 C23 C22 0.6(5)
C27 C24 C23 C22 179.8(3)
C12 C11 C16 C15 0.9(5)
C10 C11 C16 C15 -178.6(3)
C15 C14 C17 F142 127.0(4)
C13 C14 C17 F142 -55.0(5)
C15 C14 C17 F143 -111.5(4)
C13 C14 C17 F143 66.5(4)
C15 C14 C17 F141 7.0(5)
C13 C14 C17 F141 -175.0(3)
F13 C13 C12 C11 -177.2(3)
C14 C13 C12 C11 0.9(5)
C16 C11 C12 C13 -1.0(5)
C10 C11 C12 C13 178.5(3)
S11 N11 C10 N12 -0.5(5)
S11 N11 C10 C11 177.4(3)
S12 N12 C10 N11 0.0(5)
S12 N12 C10 C11 -178.0(3)
C16 C11 C10 N11 17.0(5)
C12 C11 C10 N11 -162.6(3)
C16 C11 C10 N12 -165.0(3)
C12 C11 C10 N12 15.4(5)
S21 N21 C20 N22 1.6(5)
S21 N21 C20 C21 -178.0(3)
S22 N22 C20 N21 -2.0(5)
S22 N22 C20 C21 177.6(3)
C11 C16 C15 C14 -0.6(5)
C13 C14 C15 C16 0.4(5)
C17 C14 C15 C16 178.5(3)
C23 C22 C21 C26 -0.6(5)
C23 C22 C21 C20 179.7(3)
C25 C26 C21 C22 -1.2(5)
C25 C26 C21 C20 178.4(3)
N21 C20 C21 C22 -162.4(3)
N22 C20 C21 C22 18.0(5)
N21 C20 C21 C26 17.9(5)
N22 C20 C21 C26 -161.7(3)
